data_7037448
loop_
_publ_author_name
'Adam, Mohamed Shaker S.'
'Kindermann, Markus K.'
'Jones, Peter G.'
'Heinicke, Joachim W.'

_publ_section_title
;
 3H-1,3-Azaphospholo[4,5-b]pyridines - novel heterocyclic P,N-bridging or
 hybrid ligands: synthesis and first d(8)-transition metal complexes.
;
_journal_issue 5
_journal_name_full 'Dalton transactions (Cambridge, England : 2003)'
_journal_page_first 2261
_journal_page_last 2272
_journal_paper_doi 10.1039/c5dt04073f
_journal_volume 45
_journal_year 2016
_chemical_formula_sum 'C36 H54 Cl10 N4 P2 Pd3'
_chemical_formula_weight 1278.47
_chemical_name_systematic
;
 ?
;
_space_group_IT_number 2
_symmetry_cell_setting triclinic
_symmetry_space_group_name_Hall '-P 1'
_symmetry_space_group_name_H-M 'P -1'
_atom_sites_solution_hydrogens geom
_atom_sites_solution_primary direct
_atom_sites_solution_secondary difmap
_audit_creation_method SHELXL-97
_audit_update_record
;
2015-09-08 deposited with the CCDC.
2015-11-24 downloaded from the CCDC.
;
_cell_angle_alpha 101.959(4)
_cell_angle_beta 92.199(4)
_cell_angle_gamma 109.528(4)
_cell_formula_units_Z 1
_cell_length_a 8.5594(7)
_cell_length_b 9.6780(8)
_cell_length_c 16.4206(13)
_cell_measurement_reflns_used 9974
_cell_measurement_temperature 100(2)
_cell_measurement_theta_max 30.6
_cell_measurement_theta_min 2.3
_cell_volume 1245.60(18)
_computing_cell_refinement 'Bruker SAINT'
_computing_data_collection 'Bruker SMART'
_computing_data_reduction 'Bruker SAINT'
_computing_molecular_graphics 'Siemens XP'
_computing_publication_material SHELXL-97
_computing_structure_refinement 'SHELXL-97 (Sheldrick, 1997)'
_computing_structure_solution 'SHELXS-97 (Sheldrick, 1990)'
_diffrn_ambient_temperature 100(2)
_diffrn_measured_fraction_theta_full 1.000
_diffrn_measured_fraction_theta_max 0.998
_diffrn_measurement_device_type 'Bruker APEX2 CCD area detector'
_diffrn_measurement_method 'phi and omega scans'
_diffrn_radiation_monochromator graphite
_diffrn_radiation_source 'fine-focus sealed tube'
_diffrn_radiation_type MoK\a
_diffrn_radiation_wavelength 0.71073
_diffrn_reflns_av_R_equivalents 0.0307
_diffrn_reflns_av_sigmaI/netI 0.0247
_diffrn_reflns_limit_h_max 12
_diffrn_reflns_limit_h_min -12
_diffrn_reflns_limit_k_max 13
_diffrn_reflns_limit_k_min -13
_diffrn_reflns_limit_l_max 23
_diffrn_reflns_limit_l_min -23
_diffrn_reflns_number 38910
_diffrn_reflns_theta_full 30.50
_diffrn_reflns_theta_max 30.58
_diffrn_reflns_theta_min 2.30
_exptl_absorpt_coefficient_mu 1.702
_exptl_absorpt_correction_T_max 0.9507
_exptl_absorpt_correction_T_min 0.8080
_exptl_absorpt_correction_type multi-scan
_exptl_absorpt_process_details SADABS
_exptl_crystal_colour yellow
_exptl_crystal_density_diffrn 1.704
_exptl_crystal_density_meas ?
_exptl_crystal_density_method 'not measured'
_exptl_crystal_description plate
_exptl_crystal_F_000 636
_exptl_crystal_size_max 0.20
_exptl_crystal_size_mid 0.20
_exptl_crystal_size_min 0.03
_refine_diff_density_max 2.527
_refine_diff_density_min -1.593
_refine_diff_density_rms 0.096
_refine_ls_extinction_method none
_refine_ls_goodness_of_fit_ref 1.025
_refine_ls_hydrogen_treatment mixed
_refine_ls_matrix_type full
_refine_ls_number_parameters 274
_refine_ls_number_reflns 7630
_refine_ls_number_restraints 0
_refine_ls_restrained_S_all 1.025
_refine_ls_R_factor_all 0.0329
_refine_ls_R_factor_gt 0.0248
_refine_ls_shift/su_max 0.001
_refine_ls_shift/su_mean 0.000
_refine_ls_structure_factor_coef Fsqd
_refine_ls_weighting_details 'calc w=1/[\s^2^(Fo^2^)+(0.0232P)^2^+1.7489P] where P=(Fo^2^+2Fc^2^)/3'
_refine_ls_weighting_scheme calc
_refine_ls_wR_factor_gt 0.0572
_refine_ls_wR_factor_ref 0.0612
_reflns_number_gt 6560
_reflns_number_total 7630
_reflns_threshold_expression >2sigma(I)
_cod_data_source_file c5dt04073f3.cif
_cod_data_source_block effri
_cod_depositor_comments
;
The following automatic conversions were performed:

'_symmetry_cell_setting' value 'Triclinic' changed to 'triclinic'
according to
/usr/data/users/saulius/crontab/automatic-downloads/rss-feeds/RSC/lib/dictionaries/cif_core.dic
dictionary named 'cif_core.dic' version 2.4.2 from 2011-04-26.

'_exptl_crystal_density_meas' value 'not measured' was changed to '?'
- the value is perceived as not measured.

Automatic conversion script
Id: cif_fix_values 4268 2015-11-12 08:31:59Z antanas 

 Adding full bibliography for 7037445--7037448.cif.
;
_cod_database_code 7037448

loop_
_symmetry_equiv_pos_as_xyz
'x, y, z'
'-x, -y, -z'

loop_
_atom_site_label
_atom_site_type_symbol
_atom_site_fract_x
_atom_site_fract_y
_atom_site_fract_z
_atom_site_U_iso_or_equiv
_atom_site_adp_type
_atom_site_occupancy
_atom_site_symmetry_multiplicity
_atom_site_calc_flag
_atom_site_refinement_flags
Pd1 Pd 0.566573(18) 0.140529(16) 0.856527(9) 0.01373(4) Uani 1 1 d .
Cl1 Cl 0.27524(6) 0.03495(6) 0.85481(3) 0.02193(10) Uani 1 1 d .
Pd2 Pd 0.5000 0.5000 1.0000 0.01116(4) Uani 1 2 d S
Cl2 Cl 0.65679(6) 0.37760(6) 1.05057(3) 0.01936(9) Uani 1 1 d .
N1 N 0.80247(19) 0.48648(18) 0.72467(10) 0.0131(3) Uani 1 1 d .
C2 C 0.6767(2) 0.3622(2) 0.70925(11) 0.0124(3) Uani 1 1 d .
P3 P 0.55508(6) 0.33098(5) 0.79874(3) 0.01095(9) Uani 1 1 d .
C3A C 0.6906(2) 0.51571(19) 0.85546(11) 0.0110(3) Uani 1 1 d .
N4 N 0.68534(19) 0.58801(17) 0.93353(10) 0.0121(3) Uani 1 1 d .
C5 C 0.8066(2) 0.7217(2) 0.96668(12) 0.0156(3) Uani 1 1 d .
H5 H 0.8029 0.7750 1.0217 0.019 Uiso 1 1 calc R
C6 C 0.9369(2) 0.7835(2) 0.92226(12) 0.0173(4) Uani 1 1 d .
H6 H 1.0221 0.8769 0.9477 0.021 Uiso 1 1 calc R
C7 C 0.9437(2) 0.7101(2) 0.84107(12) 0.0158(4) Uani 1 1 d .
H7 H 1.0322 0.7512 0.8102 0.019 Uiso 1 1 calc R
C7A C 0.8162(2) 0.5745(2) 0.80694(11) 0.0124(3) Uani 1 1 d .
C8 C 0.6447(2) 0.2448(2) 0.62727(12) 0.0152(3) Uani 1 1 d .
C9 C 0.7509(3) 0.1476(2) 0.63677(13) 0.0213(4) Uani 1 1 d .
H9A H 0.8683 0.2125 0.6522 0.032 Uiso 1 1 calc R
H9B H 0.7394 0.0749 0.5835 0.032 Uiso 1 1 calc R
H9C H 0.7128 0.0933 0.6806 0.032 Uiso 1 1 calc R
C10 C 0.6977(3) 0.3231(3) 0.55571(13) 0.0245(4) Uani 1 1 d .
H10A H 0.6316 0.3869 0.5506 0.037 Uiso 1 1 calc R
H10B H 0.6790 0.2470 0.5031 0.037 Uiso 1 1 calc R
H10C H 0.8163 0.3855 0.5675 0.037 Uiso 1 1 calc R
C11 C 0.4607(3) 0.1433(3) 0.60875(14) 0.0252(5) Uani 1 1 d .
H11A H 0.4277 0.0955 0.6555 0.038 Uiso 1 1 calc R
H11B H 0.4447 0.0653 0.5573 0.038 Uiso 1 1 calc R
H11C H 0.3920 0.2041 0.6016 0.038 Uiso 1 1 calc R
C12 C 0.3559(2) 0.3521(2) 0.77214(12) 0.0147(3) Uani 1 1 d .
H12A H 0.2814 0.2572 0.7341 0.018 Uiso 1 1 calc R
H12B H 0.3025 0.3681 0.8240 0.018 Uiso 1 1 calc R
C13 C 0.3726(2) 0.4822(2) 0.73033(13) 0.0172(4) Uani 1 1 d .
H13A H 0.4536 0.5761 0.7663 0.021 Uiso 1 1 calc R
H13B H 0.4173 0.4625 0.6761 0.021 Uiso 1 1 calc R
C14 C 0.2074(3) 0.5044(3) 0.71517(14) 0.0228(4) Uani 1 1 d .
H14A H 0.1622 0.5233 0.7693 0.027 Uiso 1 1 calc R
H14B H 0.1267 0.4109 0.6787 0.027 Uiso 1 1 calc R
C15 C 0.2256(3) 0.6353(3) 0.67424(17) 0.0330(6) Uani 1 1 d .
H15A H 0.2999 0.7291 0.7117 0.050 Uiso 1 1 calc R
H15B H 0.1158 0.6430 0.6633 0.050 Uiso 1 1 calc R
H15C H 0.2729 0.6182 0.6212 0.050 Uiso 1 1 calc R
C16 C 0.6470(3) -0.0072(3) 0.92001(18) 0.0317(5) Uani 1 1 d .
H16A H 0.582(4) -0.106(4) 0.905(2) 0.038(8) Uiso 1 1 d .
H16B H 0.662(4) 0.061(3) 0.977(2) 0.034(8) Uiso 1 1 d .
C17 C 0.7616(3) 0.0482(3) 0.86699(17) 0.0304(5) Uani 1 1 d .
H17 H 0.767(3) -0.022(3) 0.8129(18) 0.027(7) Uiso 1 1 d .
C18 C 0.8304(3) 0.2037(3) 0.87476(15) 0.0237(4) Uani 1 1 d .
H18A H 0.856(4) 0.269(3) 0.9279(19) 0.034(8) Uiso 1 1 d .
H18B H 0.896(3) 0.245(3) 0.8357(18) 0.027(7) Uiso 1 1 d .
C99 C 0.8527(3) 0.7495(3) 0.60772(15) 0.0255(4) Uani 1 1 d .
H99 H 0.8671 0.6614 0.6257 0.031 Uiso 1 1 calc R
Cl3 Cl 0.64749(7) 0.74110(7) 0.61951(5) 0.03518(14) Uani 1 1 d .
Cl4 Cl 0.99626(8) 0.91344(7) 0.67272(5) 0.03601(14) Uani 1 1 d .
Cl5 Cl 0.88653(13) 0.73198(14) 0.50305(5) 0.0679(3) Uani 1 1 d .

loop_
_atom_site_aniso_label
_atom_site_aniso_U_11
_atom_site_aniso_U_22
_atom_site_aniso_U_33
_atom_site_aniso_U_23
_atom_site_aniso_U_13
_atom_site_aniso_U_12
Pd1 0.01606(7) 0.01121(7) 0.01382(7) 0.00472(5) 0.00280(5) 0.00346(5)
Cl1 0.0179(2) 0.0168(2) 0.0247(2) 0.00525(18) 0.00445(18) -0.00242(17)
Pd2 0.01278(9) 0.01051(9) 0.00901(9) 0.00259(7) 0.00374(6) 0.00213(7)
Cl2 0.0237(2) 0.0219(2) 0.0175(2) 0.00825(18) 0.00666(17) 0.01197(19)
N1 0.0142(7) 0.0147(7) 0.0111(7) 0.0032(6) 0.0039(6) 0.0054(6)
C2 0.0135(8) 0.0136(8) 0.0116(8) 0.0035(6) 0.0019(6) 0.0062(6)
P3 0.01051(19) 0.00975(19) 0.0113(2) 0.00281(16) 0.00181(16) 0.00166(16)
C3A 0.0117(7) 0.0100(7) 0.0111(8) 0.0034(6) 0.0016(6) 0.0030(6)
N4 0.0134(7) 0.0116(7) 0.0110(7) 0.0036(6) 0.0039(5) 0.0030(6)
C5 0.0172(8) 0.0129(8) 0.0129(8) 0.0013(7) 0.0028(7) 0.0013(7)
C6 0.0165(8) 0.0137(8) 0.0164(9) 0.0014(7) 0.0020(7) -0.0002(7)
C7 0.0147(8) 0.0143(8) 0.0165(9) 0.0038(7) 0.0044(7) 0.0020(7)
C7A 0.0130(8) 0.0129(8) 0.0115(8) 0.0035(6) 0.0028(6) 0.0043(6)
C8 0.0188(9) 0.0138(8) 0.0115(8) 0.0002(7) 0.0015(7) 0.0056(7)
C9 0.0271(10) 0.0180(9) 0.0195(10) -0.0004(8) 0.0028(8) 0.0118(8)
C10 0.0387(12) 0.0226(10) 0.0125(9) 0.0030(8) 0.0045(8) 0.0118(9)
C11 0.0198(10) 0.0262(11) 0.0191(10) -0.0068(8) -0.0003(8) 0.0024(8)
C12 0.0115(8) 0.0165(8) 0.0152(8) 0.0038(7) 0.0026(6) 0.0034(7)
C13 0.0136(8) 0.0206(9) 0.0193(9) 0.0073(8) 0.0024(7) 0.0069(7)
C14 0.0166(9) 0.0347(12) 0.0233(10) 0.0113(9) 0.0049(8) 0.0138(9)
C15 0.0290(12) 0.0488(15) 0.0382(14) 0.0239(12) 0.0106(10) 0.0263(11)
C16 0.0347(13) 0.0320(13) 0.0401(14) 0.0212(11) 0.0074(11) 0.0185(11)
C17 0.0334(12) 0.0349(13) 0.0323(13) 0.0123(11) 0.0059(10) 0.0212(11)
C18 0.0199(10) 0.0313(12) 0.0228(11) 0.0097(9) 0.0036(8) 0.0106(9)
C99 0.0245(10) 0.0282(11) 0.0258(11) 0.0041(9) -0.0002(9) 0.0133(9)
Cl3 0.0220(3) 0.0285(3) 0.0577(4) 0.0164(3) 0.0066(3) 0.0083(2)
Cl4 0.0279(3) 0.0255(3) 0.0495(4) 0.0058(3) -0.0054(3) 0.0056(2)
Cl5 0.0672(6) 0.1213(9) 0.0279(4) 0.0162(4) 0.0155(4) 0.0489(6)

loop_
_atom_type_symbol
_atom_type_description
_atom_type_scat_dispersion_real
_atom_type_scat_dispersion_imag
_atom_type_scat_source
C C 0.0033 0.0016 'International Tables Vol C Tables 4.2.6.8 and 6.1.1.4'
H H 0.0000 0.0000 'International Tables Vol C Tables 4.2.6.8 and 6.1.1.4'
N N 0.0061 0.0033 'International Tables Vol C Tables 4.2.6.8 and 6.1.1.4'
P P 0.1023 0.0942 'International Tables Vol C Tables 4.2.6.8 and 6.1.1.4'
Cl Cl 0.1484 0.1585 'International Tables Vol C Tables 4.2.6.8 and 6.1.1.4'
Pd Pd -0.9988 1.0072 'International Tables Vol C Tables 4.2.6.8 and 6.1.1.4'

loop_
_geom_angle_atom_site_label_1
_geom_angle_atom_site_label_2
_geom_angle_atom_site_label_3
_geom_angle
_geom_angle_site_symmetry_1
_geom_angle_site_symmetry_3
C18 Pd1 C17 38.05(10) . .
C18 Pd1 C16 67.44(10) . .
C17 Pd1 C16 37.05(10) . .
C18 Pd1 P3 97.89(7) . .
C17 Pd1 P3 131.02(7) . .
C16 Pd1 P3 165.00(8) . .
C18 Pd1 Cl1 167.66(7) . .
C17 Pd1 Cl1 131.73(8) . .
C16 Pd1 Cl1 100.35(7) . .
P3 Pd1 Cl1 94.182(19) . .
N4 Pd2 N4 180.0 2_667 .
N4 Pd2 Cl2 89.37(5) 2_667 2_667
N4 Pd2 Cl2 90.63(5) . 2_667
N4 Pd2 Cl2 90.63(5) 2_667 .
N4 Pd2 Cl2 89.37(5) . .
Cl2 Pd2 Cl2 180.0 2_667 .
C2 N1 C7A 112.59(16) . .
N1 C2 C8 121.76(17) . .
N1 C2 P3 114.44(14) . .
C8 C2 P3 123.46(14) . .
C3A P3 C12 105.39(9) . .
C3A P3 C2 87.36(8) . .
C12 P3 C2 106.44(9) . .
C3A P3 Pd1 114.31(6) . .
C12 P3 Pd1 121.33(6) . .
C2 P3 Pd1 116.46(6) . .
N4 C3A C7A 122.45(16) . .
N4 C3A P3 127.97(14) . .
C7A C3A P3 109.47(13) . .
C3A N4 C5 118.54(16) . .
C3A N4 Pd2 120.86(12) . .
C5 N4 Pd2 120.59(13) . .
N4 C5 C6 121.50(17) . .
C7 C6 C5 120.60(18) . .
C7A C7 C6 117.37(17) . .
C7 C7A C3A 119.50(17) . .
C7 C7A N1 124.65(17) . .
C3A C7A N1 115.85(16) . .
C2 C8 C10 109.74(16) . .
C2 C8 C11 111.13(16) . .
C10 C8 C11 110.25(18) . .
C2 C8 C9 107.25(16) . .
C10 C8 C9 109.57(17) . .
C11 C8 C9 108.84(17) . .
C13 C12 P3 113.70(13) . .
C14 C13 C12 112.44(16) . .
C13 C14 C15 112.05(18) . .
C17 C16 Pd1 69.92(14) . .
C16 C17 C18 119.4(2) . .
C16 C17 Pd1 73.03(14) . .
C18 C17 Pd1 69.71(13) . .
C17 C18 Pd1 72.25(14) . .
Cl5 C99 Cl4 112.42(14) . .
Cl5 C99 Cl3 110.38(13) . .
Cl4 C99 Cl3 111.01(13) . .

loop_
_geom_bond_atom_site_label_1
_geom_bond_atom_site_label_2
_geom_bond_distance
_geom_bond_site_symmetry_2
Pd1 C18 2.125(2) .
Pd1 C17 2.157(2) .
Pd1 C16 2.197(2) .
Pd1 P3 2.2685(5) .
Pd1 Cl1 2.3542(5) .
Pd2 N4 2.0120(15) 2_667
Pd2 N4 2.0121(15) .
Pd2 Cl2 2.2976(5) 2_667
Pd2 Cl2 2.2976(5) .
N1 C2 1.288(2) .
N1 C7A 1.417(2) .
C2 C8 1.519(3) .
C2 P3 1.8506(19) .
P3 C3A 1.8027(18) .
P3 C12 1.8305(19) .
C3A N4 1.337(2) .
C3A C7A 1.400(2) .
N4 C5 1.347(2) .
C5 C6 1.390(3) .
C6 C7 1.388(3) .
C7 C7A 1.385(3) .
C8 C10 1.530(3) .
C8 C11 1.531(3) .
C8 C9 1.536(3) .
C12 C13 1.524(3) .
C13 C14 1.519(3) .
C14 C15 1.520(3) .
C16 C17 1.384(4) .
C17 C18 1.396(4) .
C99 Cl5 1.737(3) .
C99 Cl4 1.750(2) .
C99 Cl3 1.751(2) .
